data_8102931
loop_
_publ_author_name
'Ewald, B.'
'\"Oztan, Y.'
'Prots, Yu.'
'Kniep, R.'

_publ_section_title
;
Crystal structure of diaqua(magnesium,cobalt) bis(hydroxyboro)bisphosphate 
monohydrate, Mg~1-x~Co~x~(H~2~O)~2~[B~2~P~2~O~8~(OH)~2~] &#x00B7; H~2~O 
(x &#x2248; 0.25)
;
_journal_issue 4
_journal_name_full 'Zeitschrift f\"ur Kristallographie - New Crystal Structures'
_journal_page_first 535
_journal_page_last 536
_journal_volume 220
_journal_year 2005
_chemical_formula_sum 'B2 Co0.25 H8 Mg0.75 O13 P2'
_chemical_formula_weight 332.59
_space_group_IT_number 14
_symmetry_cell_setting monoclinic
_symmetry_space_group_name_Hall '-P 2ybc'
_symmetry_space_group_name_H-M 'P 1 21/c 1'
_atom_sites_solution_hydrogens difmap
_atom_sites_solution_primary direct
_atom_sites_solution_secondary difmap
_audit_creation_date 2005-11-10T18:00:00-00:00
_audit_creation_method 'WinGX routine CIF_UPDATE'
_cell_angle_alpha 90
_cell_angle_beta 90.26(1)
_cell_angle_gamma 90
_cell_formula_units_Z 4
_cell_length_a 7.7591(5)
_cell_length_b 14.654(1)
_cell_length_c 8.2382(5)
_cell_measurement_temperature 293(2)
_cell_volume 936.69(10)
_computing_cell_refinement 'CrystalClear (Rigaku Corp., 2000)'
_computing_data_collection 'CrystalClear (Rigaku Corp., 2000)'
_computing_data_reduction 'CrystalClear (Rigaku Corp., 2000)'
_computing_structure_refinement 'SHELXL-97 (Sheldrick, 1997)'
_diffrn_ambient_temperature 295.15
_diffrn_detector_area_resol_mean 14.6199
_diffrn_measurement_details
;
scan:
    Number of images: 400
               Slice: -170.0000 - 70.0000
         Image width: 0.6000
            Exp time: 60.0000
       Rotation axis: Phi
               Omega: 0.0000
                 Chi: 0.0000
                 Phi: 0.0000
                 XTD: 42.1260
              2theta: -20.0000
scan:
    Number of images: 100
               Slice: -35.0000 - 25.0000
         Image width: 0.6000
            Exp time: 60.0000
       Rotation axis: Omega
               Omega: 0.0000
                 Chi: -90.0000
                 Phi: -40.0000
                 XTD: 42.1260
              2theta: -20.0000
;
_diffrn_measurement_device 'Rigaku AFC7'
_diffrn_measurement_method oscillation
_diffrn_radiation_detector 'Mercury CCD'
_diffrn_radiation_monochromator 'Graphite Monochromator'
_diffrn_radiation_source 'Sealed Tube'
_diffrn_radiation_type MoK\a
_diffrn_radiation_wavelength 0.7107
_diffrn_reflns_av_R_equivalents 0.027
_diffrn_reflns_limit_h_max 10
_diffrn_reflns_limit_h_min -9
_diffrn_reflns_limit_k_max 19
_diffrn_reflns_limit_k_min -20
_diffrn_reflns_limit_l_max 11
_diffrn_reflns_limit_l_min -11
_diffrn_reflns_number 8290
_diffrn_reflns_reduction_process 'Lp corrections applied'
_diffrn_reflns_theta_max 30.00
_diffrn_reflns_theta_min 2.63
_diffrn_source_current 40.0000
_diffrn_source_power 2.0000
_diffrn_source_voltage 50.0000
_exptl_absorpt_coefficient_mu 1.019
_exptl_absorpt_correction_T_max 1.0000
_exptl_absorpt_correction_T_min 0.9092
_exptl_absorpt_correction_type multi-scan
_exptl_crystal_colour rose
_exptl_crystal_density_diffrn 2.358
_exptl_crystal_density_method 'not measured'
_exptl_crystal_description 'irregular shape'
_exptl_crystal_F_000 671
_exptl_crystal_size_max 0.090
_exptl_crystal_size_mid 0.080
_exptl_crystal_size_min 0.040
_refine_diff_density_max 0.416
_refine_diff_density_min -0.595
_refine_ls_extinction_coef 0.0088(13)
_refine_ls_extinction_expression Fc^*^=kFc[1+0.001xFc^2^\l^3^/sin(2\q)]^-1/4^
_refine_ls_extinction_method SHELXL
_refine_ls_goodness_of_fit_ref 1.210
_refine_ls_hydrogen_treatment mixed
_refine_ls_matrix_type full
_refine_ls_number_parameters 197
_refine_ls_number_reflns 2645
_refine_ls_number_restraints 0
_refine_ls_restrained_S_all 1.210
_refine_ls_R_factor_all 0.049
_refine_ls_R_factor_gt 0.040
_refine_ls_shift/su_max 0.002
_refine_ls_shift/su_mean 0.000
_refine_ls_structure_factor_coef Fsqd
_refine_ls_weighting_details 'calc w=1/[\s^2^(Fo^2^)+(0.0322P)^2^+1.5642P] where P=(Fo^2^+2Fc^2^)/3'
_refine_ls_weighting_scheme calc
_refine_ls_wR_factor_gt 0.090
_refine_ls_wR_factor_ref 0.098
_reflns_number_gt 2304
_reflns_number_total 2645
_reflns_threshold_expression >2sigma(I)
_cod_data_source_file 409862.cff
_cod_data_source_block Mg1-xCox(H2O)2[B2P2O8(OH)2]&#x00B7;H2O(x=0.25)
_cod_depositor_comments
;
The following automatic conversions were performed:
'_exptl_absorpt_correction_type' value 'Multi-scan' changed to
'multi-scan' according to
'/home/saulius/struct/CIF-dictionaries/cif_core.dic' dictionary named
'cif_core.dic' version 2.4.1 from 2010-06-29.

Automatic conversion script
Id: cif_fix_enum 1555 2011-01-17 13:19:09Z saulius 
;
_cod_original_cell_volume 936.7(3)
_cod_original_sg_symbol_H-M P12(1)/c1
_cod_original_formula_sum 'H8 B2 Co0.25 Mg0.75 O13 P2'
_cod_database_code 8102931

loop_
_symmetry_equiv_pos_as_xyz
'x, y, z'
'-x, y+1/2, -z+1/2'
'-x, -y, -z'
'x, -y-1/2, z-1/2'

loop_
_atom_site_label
_atom_site_type_symbol
_atom_site_symmetry_multiplicity
_atom_site_Wyckoff_symbol
_atom_site_fract_x
_atom_site_fract_y
_atom_site_fract_z
_atom_site_U_iso_or_equiv
_atom_site_adp_type
_atom_site_occupancy
_atom_site_calc_flag
_atom_site_refinement_flags
_atom_site_disorder_group
_atom_site_disorder_assembly
Co1 Co 4 e 0.24867(7) 0.53571(4) 0.79951(7) 0.0120(2) Uani 0.233(4) d P . .
Mg1 Mg 4 e 0.24867(7) 0.53571(4) 0.79951(7) 0.0120(2) Uani 0.767(4) d P . .
B1 B 4 e 0.9204(3) 0.28334(17) 0.0576(3) 0.0108(4) Uani 1 d . . .
B2 B 4 e 0.4204(3) 0.33576(16) 0.7683(3) 0.0108(4) Uani 1 d . . .
P1 P 4 e 0.57174(7) 0.28701(4) 0.06110(6) 0.01001(15) Uani 1 d . . .
P2 P 4 e 0.07005(7) 0.16152(4) 0.27051(6) 0.00994(15) Uani 1 d . . .
O1 O 4 e 0.0494(2) 0.06073(11) 0.2953(2) 0.0151(3) Uani 1 d . . .
O2 O 4 e 0.5504(2) 0.19624(11) 0.15295(18) 0.0122(3) Uani 1 d . . .
O3 O 4 e 0.5544(2) 0.36996(12) 0.1670(2) 0.0160(3) Uani 1 d . . .
O4 O 4 e 0.0527(2) 0.21654(12) 0.42919(19) 0.0140(3) Uani 1 d . . .
O5 O 4 e 0.9383(2) 0.19521(11) 0.14366(18) 0.0123(3) Uani 1 d . . .
O6 O 4 e 0.4371(2) 0.21482(11) 0.42378(19) 0.0140(3) Uani 1 d . . .
O7 O 4 e 0.2497(2) 0.78286(11) 0.52104(18) 0.0119(3) Uani 1 d . . .
O8 O 4 e 0.2487(2) 0.18685(11) 0.20153(17) 0.0113(3) Uani 1 d . . .
O9 O 4 e 0.0668(2) 0.63766(12) 0.8373(2) 0.0150(3) Uani 1 d . . .
H91 H 4 e -0.018(6) 0.637(3) 0.785(5) 0.049(12) Uiso 1 d . . .
O10 O 4 e 0.4338(2) 0.43308(11) 0.7888(2) 0.0153(3) Uani 1 d . . .
H101 H 4 e 0.526(5) 0.447(3) 0.824(5) 0.034(10) Uiso 1 d . . .
O11 O 4 e 0.2411(3) 0.95134(16) 0.0526(2) 0.0294(5) Uani 1 d . . .
H111 H 4 e 0.229(7) 0.905(4) 0.001(7) 0.081(18) Uiso 1 d . . .
H112 H 4 e 0.246(6) 0.993(3) -0.004(6) 0.049(13) Uiso 1 d . . .
O12 O 4 e 0.2546(2) 0.99040(14) 0.5606(2) 0.0176(4) Uani 1 d . . .
H121 H 4 e 0.158(5) 0.981(3) 0.610(5) 0.037(10) Uiso 1 d . . .
H122 H 4 e 0.270(6) 1.044(3) 0.574(6) 0.055(14) Uiso 1 d . . .
O13 O 4 e 0.2474(3) 0.10907(15) 0.8561(3) 0.0255(4) Uani 1 d . . .
H131 H 4 e 0.342(7) 0.119(3) 0.819(6) 0.058(14) Uiso 1 d . . .
H132 H 4 e 0.233(6) 0.148(3) 0.913(6) 0.049(13) Uiso 1 d . . .

loop_
_atom_site_aniso_label
_atom_site_aniso_U_11
_atom_site_aniso_U_22
_atom_site_aniso_U_33
_atom_site_aniso_U_23
_atom_site_aniso_U_13
_atom_site_aniso_U_12
Co1 0.0121(3) 0.0095(3) 0.0145(3) -0.00143(19) 0.0003(2) -0.0004(2)
Mg1 0.0121(3) 0.0095(3) 0.0145(3) -0.00143(19) 0.0003(2) -0.0004(2)
B1 0.0116(11) 0.0101(10) 0.0106(9) -0.0004(8) 0.0005(8) 0.0003(8)
B2 0.0087(11) 0.0109(11) 0.0128(10) -0.0010(8) -0.0013(8) 0.0003(8)
P1 0.0088(3) 0.0108(3) 0.0105(2) 0.00071(18) -0.00021(18) -0.00003(19)
P2 0.0090(3) 0.0106(3) 0.0102(2) 0.00097(18) -0.00024(18) 0.00052(19)
O1 0.0153(8) 0.0108(7) 0.0192(7) 0.0016(6) 0.0010(6) 0.0005(6)
O2 0.0106(7) 0.0124(7) 0.0138(7) 0.0029(6) 0.0039(6) 0.0006(6)
O3 0.0161(8) 0.0140(8) 0.0181(7) -0.0042(6) 0.0031(6) -0.0015(6)
O4 0.0118(8) 0.0179(8) 0.0122(7) -0.0035(6) 0.0019(6) -0.0006(6)
O5 0.0113(8) 0.0136(8) 0.0120(7) 0.0031(6) -0.0015(6) -0.0005(6)
O6 0.0108(8) 0.0183(8) 0.0130(7) -0.0034(6) -0.0021(6) 0.0012(6)
O7 0.0099(7) 0.0146(8) 0.0113(7) -0.0013(5) 0.0004(5) 0.0008(6)
O8 0.0093(7) 0.0148(7) 0.0098(6) 0.0010(5) -0.0007(5) 0.0003(6)
O9 0.0145(8) 0.0133(8) 0.0172(7) -0.0037(6) -0.0031(6) 0.0021(6)
O10 0.0136(8) 0.0110(8) 0.0214(8) -0.0022(6) -0.0027(6) 0.0006(6)
O11 0.0505(14) 0.0192(10) 0.0185(9) -0.0009(8) -0.0009(9) -0.0012(9)
O12 0.0177(9) 0.0192(9) 0.0160(8) 0.0001(6) 0.0014(7) -0.0005(7)
O13 0.0290(11) 0.0210(10) 0.0265(9) -0.0037(8) 0.0036(8) -0.0053(8)

loop_
_atom_type_symbol
_atom_type_description
_atom_type_scat_dispersion_real
_atom_type_scat_dispersion_imag
_atom_type_scat_source
B B 0.0013 0.0007 'International Tables Vol C Tables 4.2.6.8 and 6.1.1.4'
Co Co 0.3494 0.9721 'International Tables Vol C Tables 4.2.6.8 and 6.1.1.4'
Mg Mg 0.0486 0.0363 'International Tables Vol C Tables 4.2.6.8 and 6.1.1.4'
O O 0.0106 0.006 'International Tables Vol C Tables 4.2.6.8 and 6.1.1.4'
P P 0.1023 0.0942 'International Tables Vol C Tables 4.2.6.8 and 6.1.1.4'
H H 0 0 'International Tables Vol C Tables 4.2.6.8 and 6.1.1.4'

loop_
_geom_angle_atom_site_label_1
_geom_angle_atom_site_label_2
_geom_angle_atom_site_label_3
_geom_angle
_geom_angle_site_symmetry_1
_geom_angle_site_symmetry_3
_geom_angle_publ_flag
O11 Co1 O3 95.05(9) 4_576 3_666 ?
O11 Co1 O9 93.79(9) 4_576 . ?
O3 Co1 O9 90.07(7) 3_666 . ?
O11 Co1 O10 92.37(9) 4_576 . ?
O3 Co1 O10 88.81(7) 3_666 . ?
O9 Co1 O10 173.81(7) . . ?
O11 Co1 O1 91.64(9) 4_576 4_566 ?
O3 Co1 O1 173.30(7) 3_666 4_566 ?
O9 Co1 O1 89.19(7) . 4_566 ?
O10 Co1 O1 91.22(7) . 4_566 ?
O11 Co1 O12 175.22(9) 4_576 4_576 ?
O3 Co1 O12 88.49(7) 3_666 4_576 ?
O9 Co1 O12 89.41(8) . 4_576 ?
O10 Co1 O12 84.48(8) . 4_576 ?
O1 Co1 O12 84.85(7) 4_566 4_576 ?
O9 B1 O7 109.06(18) 3_666 2_645 ?
O9 B1 O4 112.40(19) 3_666 4_665 ?
O7 B1 O4 108.08(17) 2_645 4_665 ?
O9 B1 O5 113.89(18) 3_666 . ?
O7 B1 O5 106.84(18) 2_645 . ?
O4 B1 O5 106.27(18) 4_665 . ?
O10 B2 O2 110.10(19) . 4_566 ?
O10 B2 O8 109.30(18) . 4_566 ?
O2 B2 O8 108.01(17) 4_566 4_566 ?
O10 B2 O6 112.77(18) . 4_566 ?
O2 B2 O6 110.00(18) 4_566 4_566 ?
O8 B2 O6 106.50(18) 4_566 4_566 ?
O3 P1 O6 112.28(10) . 4_565 ?
O3 P1 O2 113.80(10) . . ?
O6 P1 O2 105.80(9) 4_565 . ?
O3 P1 O7 111.63(9) . 2_645 ?
O6 P1 O7 106.55(9) 4_565 2_645 ?
O2 P1 O7 106.26(9) . 2_645 ?
O3 P1 Mg1 33.36(7) . 3_666 ?
O6 P1 Mg1 125.37(7) 4_565 3_666 ?
O2 P1 Mg1 125.43(7) . 3_666 ?
O7 P1 Mg1 78.28(6) 2_645 3_666 ?
O1 P2 O5 109.70(10) . 1_455 ?
O1 P2 O4 112.92(10) . . ?
O5 P2 O4 110.32(9) 1_455 . ?
O1 P2 O8 112.54(10) . . ?
O5 P2 O8 105.50(9) 1_455 . ?
O4 P2 O8 105.56(9) . . ?
P2 O1 Mg1 125.95(10) . 4_565 ?
P2 O1 Co1 125.95(10) . 4_565 ?
Mg1 O1 Co1 0.00(4) 4_565 4_565 ?
B2 O2 P1 132.15(15) 4_565 . ?
P1 O3 Mg1 123.21(10) . 3_666 ?
P1 O3 Co1 123.21(10) . 3_666 ?
Mg1 O3 Co1 0.00(4) 3_666 3_666 ?
B1 O4 P2 132.17(15) 4_466 . ?
B1 O5 P2 131.73(15) . 1_655 ?
B2 O6 P1 133.04(15) 4_565 4_566 ?
B1 O7 P1 127.78(14) 2_655 2_655 ?
B2 O8 P2 128.20(14) 4_565 . ?
B1 O9 Co1 128.24(15) 3_666 . ?
B1 O9 H91 113(3) 3_666 . ?
Co1 O9 H91 118(3) . . ?
B2 O10 Co1 132.16(15) . . ?
B2 O10 H101 111(3) . . ?
Co1 O10 H101 115(3) . . ?
Mg1 O11 Co1 0.00(3) 4_575 4_575 ?
Mg1 O11 H111 128(4) 4_575 . ?
Co1 O11 H111 128(4) 4_575 . ?
Mg1 O11 H112 122(3) 4_575 . ?
Co1 O11 H112 122(3) 4_575 . ?
H111 O11 H112 111(5) . . ?
Mg1 O12 Co1 0.00(4) 4_575 4_575 ?
Mg1 O12 H121 115(3) 4_575 . ?
Co1 O12 H121 115(3) 4_575 . ?
Mg1 O12 H122 108(3) 4_575 . ?
Co1 O12 H122 108(3) 4_575 . ?
H121 O12 H122 102(4) . . ?
H131 O13 H132 104(4) . . ?

loop_
_geom_bond_atom_site_label_1
_geom_bond_atom_site_label_2
_geom_bond_distance
_geom_bond_site_symmetry_2
_geom_bond_publ_flag
Co1 O11 2.044(2) 4_576 ?
Co1 O3 2.0777(18) 3_666 ?
Co1 O9 2.0793(18) . ?
Co1 O10 2.0818(18) . ?
Co1 O1 2.0951(18) 4_566 ?
Co1 O12 2.1846(18) 4_576 ?
B1 O9 1.449(3) 3_666 ?
B1 O7 1.468(3) 2_645 ?
B1 O4 1.477(3) 4_665 ?
B1 O5 1.480(3) . ?
B2 O10 1.440(3) . ?
B2 O2 1.465(3) 4_566 ?
B2 O8 1.477(3) 4_566 ?
B2 O6 1.485(3) 4_566 ?
P1 O3 1.5026(17) . ?
P1 O6 1.5368(17) 4_565 ?
P1 O2 1.5396(16) . ?
P1 O7 1.5458(17) 2_645 ?
P1 Mg1 3.1614(10) 3_666 ?
P2 O1 1.4998(18) . ?
P2 O5 1.5399(16) 1_455 ?
P2 O4 1.5422(17) . ?
P2 O8 1.5457(17) . ?
O1 Mg1 2.0951(18) 4_565 ?
O1 Co1 2.0951(18) 4_565 ?
O2 B2 1.465(3) 4_565 ?
O3 Mg1 2.0777(18) 3_666 ?
O3 Co1 2.0777(18) 3_666 ?
O4 B1 1.477(3) 4_466 ?
O5 P2 1.5399(16) 1_655 ?
O6 B2 1.485(3) 4_565 ?
O6 P1 1.5368(17) 4_566 ?
O7 B1 1.468(3) 2_655 ?
O7 P1 1.5458(17) 2_655 ?
O8 B2 1.477(3) 4_565 ?
O9 B1 1.449(3) 3_666 ?
O9 H91 0.78(4) . ?
O10 H101 0.80(4) . ?
O11 Mg1 2.044(2) 4_575 ?
O11 Co1 2.044(2) 4_575 ?
O11 H111 0.80(6) . ?
O11 H112 0.77(5) . ?
O12 Mg1 2.1846(18) 4_575 ?
O12 Co1 2.1846(18) 4_575 ?
O12 H121 0.86(4) . ?
O12 H122 0.80(5) . ?
O13 H131 0.81(5) . ?
O13 H132 0.75(5) . ?
